data_7115187
loop_
_publ_author_name
'Daniele, Stephane'
'Hitchcock, Peter B.'
'Lappert, Michael F.'

_publ_section_title
;
 meta- and para-Bis[zirconyl(IV)amino]cyclophanes; 1,3- or
 1,4-C6H4[N(SiMe3)]2 as bridging ligands&#x2020;
;
_journal_issue 18
_journal_name_full 'Chemical Communications'
_journal_page_first 1909
_journal_paper_doi 10.1039/a903921j
_journal_year 1999
_chemical_formula_structural '[{Zr(NMe2)2(m-Me3SiNC6H4NSiMe3)}2]'
_chemical_formula_sum 'C32 H68 N8 Si4 Zr2'
_chemical_formula_weight 859.74
_chemical_name_systematic
; 

 ? 

;
_space_group_IT_number 15
_symmetry_cell_setting monoclinic
_symmetry_space_group_name_Hall '-C 2yc'
_symmetry_space_group_name_H-M 'C 1 2/c 1'
_atom_sites_solution_hydrogens geom
_atom_sites_solution_primary direct
_atom_sites_solution_secondary difmap
_audit_creation_method SHELXL
_cell_angle_alpha 90.00
_cell_angle_beta 109.55(2)
_cell_angle_gamma 90.00
_cell_formula_units_Z 4
_cell_length_a 14.234(2)
_cell_length_b 17.771(4)
_cell_length_c 18.860(4)
_cell_measurement_reflns_used 25
_cell_measurement_temperature 173(2)
_cell_measurement_theta_max 10
_cell_measurement_theta_min 7
_cell_volume 4495.7(16)
_computing_cell_refinement 'Enraf-Nonius CAD4'
_computing_data_collection 'Enraf-Nonius CAD4'
_computing_molecular_graphics 'CAMERON (Watkin and Pearce,1993)'
_computing_publication_material SHELXL-93
_computing_structure_refinement 'SHELXL-93 (Sheldrick, 1993)'
_computing_structure_solution 'SHELXS-86 (Sheldrick, 1990)'
_diffrn_ambient_temperature 173(2)
_diffrn_measurement_device ' Enraf-Nonius CAD4'
_diffrn_measurement_method \w--2\q
_diffrn_radiation_monochromator graphite
_diffrn_radiation_source 'fine-focus sealed tube'
_diffrn_radiation_type MoK\a
_diffrn_radiation_wavelength 0.71073
_diffrn_reflns_av_R_equivalents 0.0167
_diffrn_reflns_av_sigmaI/netI 0.0474
_diffrn_reflns_limit_h_max 16
_diffrn_reflns_limit_h_min 0
_diffrn_reflns_limit_k_max 21
_diffrn_reflns_limit_k_min 0
_diffrn_reflns_limit_l_max 21
_diffrn_reflns_limit_l_min -22
_diffrn_reflns_number 4123
_diffrn_reflns_theta_max 24.97
_diffrn_reflns_theta_min 2.29
_diffrn_standards_decay_% 0
_diffrn_standards_interval_time 120
_diffrn_standards_number 2
_exptl_absorpt_coefficient_mu 0.600
_exptl_absorpt_correction_T_max 1.00
_exptl_absorpt_correction_T_min 0.93
_exptl_absorpt_correction_type empirical
_exptl_crystal_density_diffrn 1.270
_exptl_crystal_F_000 1808
_exptl_crystal_size_max 0.40
_exptl_crystal_size_mid 0.30
_exptl_crystal_size_min 0.30
_refine_diff_density_max 0.357
_refine_diff_density_min -0.431
_refine_diff_density_rms 0.065
_refine_ls_extinction_method none
_refine_ls_goodness_of_fit_all 1.066
_refine_ls_goodness_of_fit_obs 1.091
_refine_ls_hydrogen_treatment riding
_refine_ls_matrix_type full
_refine_ls_number_parameters 208
_refine_ls_number_reflns 3963
_refine_ls_number_restraints 0
_refine_ls_restrained_S_all 1.066
_refine_ls_restrained_S_obs 1.091
_refine_ls_R_factor_all 0.0427
_refine_ls_R_factor_obs 0.0306
_refine_ls_shift/esd_max 0.001
_refine_ls_shift/esd_mean 0.000
_refine_ls_structure_factor_coef Fsqd
_refine_ls_weighting_details 'w=1/[\s^2^(Fo^2^)+(0.0243P)^2^+3.0789P] where P=(Fo^2^+2Fc^2^)/3'
_refine_ls_weighting_scheme calc
_refine_ls_wR_factor_all 0.0774
_refine_ls_wR_factor_obs 0.0718
_reflns_number_observed 3288
_reflns_number_total 3963
_reflns_observed_criterion >2sigma(I)
_cod_data_source_file 903921j.txt
_cod_data_source_block DHL-3
_cod_depositor_comments
;
The following automatic conversions were performed:

'_refine_ls_weighting_scheme' value 'calc
w=1/[\s^2^(Fo^2^)+(0.0243P)^2^+3.0789P] where P=(Fo^2^+2Fc^2^)/3' was
changed to 'calc'. New tag '_refine_ls_weighting_details' was
created. The value of the new tag was set to
'w=1/[\s^2^(Fo^2^)+(0.0243P)^2^+3.0789P] where P=(Fo^2^+2Fc^2^)/3'.

Automatic conversion script
Id: cif_fix_values 3143 2015-03-26 13:38:13Z robertas 
;
_cod_original_cell_volume 4495.6(15)
_cod_original_sg_symbol_H-M C2/c
_cod_database_code 7115187

loop_
_symmetry_equiv_pos_as_xyz
'x, y, z'
'x, -y, z+1/2'
'x+1/2, y+1/2, z'
'x+1/2, -y+1/2, z+1/2'
'-x, -y, -z'
'-x, y, -z-1/2'
'-x+1/2, -y+1/2, -z'
'-x+1/2, y+1/2, -z-1/2'

loop_
_atom_site_aniso_label
_atom_site_aniso_U_11
_atom_site_aniso_U_22
_atom_site_aniso_U_33
_atom_site_aniso_U_23
_atom_site_aniso_U_13
_atom_site_aniso_U_12
Zr 0.01986(14) 0.02408(15) 0.02025(14) -0.00215(11) 0.00873(10) -0.00299(11)
Si1 0.0196(4) 0.0289(4) 0.0233(4) -0.0013(3) 0.0058(3) -0.0031(3)
Si2 0.0244(4) 0.0231(4) 0.0245(4) 0.0038(3) 0.0084(3) 0.0007(3)
N1 0.0194(11) 0.0242(12) 0.0191(11) -0.0005(9) 0.0070(9) -0.0016(9)
N2 0.0226(12) 0.0242(12) 0.0254(12) 0.0045(10) 0.0105(10) -0.0003(10)
N3 0.0259(13) 0.0364(14) 0.0268(13) 0.0016(11) 0.0112(10) -0.0057(11)
N4 0.0254(12) 0.0308(13) 0.0305(13) -0.0003(10) 0.0105(11) 0.0026(10)
C1 0.0183(13) 0.0262(15) 0.0135(12) -0.0018(10) 0.0016(10) -0.0001(11)
C2 0.0217(14) 0.0188(14) 0.0203(13) -0.0015(10) 0.0051(11) 0.0003(11)
C3 0.0180(13) 0.0224(14) 0.0155(12) 0.0020(10) 0.0017(10) 0.0013(11)
C4 0.0239(14) 0.0275(15) 0.0282(15) -0.0046(12) 0.0094(12) 0.0015(12)
C5 0.033(2) 0.0198(14) 0.043(2) -0.0041(13) 0.0157(14) 0.0004(12)
C6 0.030(2) 0.0218(15) 0.032(2) 0.0020(12) 0.0102(13) -0.0048(12)
C7 0.035(2) 0.038(2) 0.040(2) -0.0038(15) -0.0006(14) -0.0125(15)
C8 0.024(2) 0.065(2) 0.042(2) -0.008(2) 0.0115(14) -0.001(2)
C9 0.035(2) 0.040(2) 0.030(2) 0.0084(14) 0.0035(13) 0.0035(14)
C10 0.038(2) 0.034(2) 0.041(2) 0.0117(14) 0.0186(15) -0.0005(14)
C11 0.035(2) 0.036(2) 0.039(2) 0.0074(14) 0.0005(14) -0.0019(14)
C12 0.048(2) 0.026(2) 0.041(2) 0.0068(14) 0.020(2) 0.0064(14)
C13 0.035(2) 0.039(2) 0.041(2) 0.0078(15) 0.0106(15) -0.0077(14)
C14 0.053(2) 0.054(2) 0.032(2) 0.001(2) 0.023(2) -0.011(2)
C15 0.032(2) 0.045(2) 0.055(2) -0.008(2) 0.018(2) 0.0062(15)
C16 0.053(2) 0.036(2) 0.050(2) 0.003(2) 0.017(2) 0.001(2)

loop_
_atom_site_label
_atom_site_type_symbol
_atom_site_fract_x
_atom_site_fract_y
_atom_site_fract_z
_atom_site_U_iso_or_equiv
_atom_site_thermal_displace_type
_atom_site_occupancy
_atom_site_calc_flag
_atom_site_refinement_flags
Zr Zr 0.19643(2) -0.096068(15) 0.185268(14) 0.02089(9) Uani 1 d .
Si1 Si 0.33930(5) -0.04669(4) 0.36003(4) 0.0243(2) Uani 1 d .
Si2 Si 0.00257(6) -0.20490(4) 0.43317(4) 0.0240(2) Uani 1 d .
N1 N 0.2211(2) -0.05047(12) 0.29217(12) 0.0208(5) Uani 1 d .
N2 N -0.0512(2) -0.12588(13) 0.38133(12) 0.0234(5) Uani 1 d .
N3 N 0.2599(2) -0.02971(14) 0.12663(13) 0.0291(5) Uani 1 d .
N4 N 0.2695(2) -0.19621(13) 0.19708(13) 0.0286(5) Uani 1 d .
C1 C 0.1420(2) -0.03018(15) 0.31918(14) 0.0203(6) Uani 1 d .
C2 C 0.0857(2) -0.08545(14) 0.33757(14) 0.0207(6) Uani 1 d .
H2 H 0.0998(2) -0.13668(14) 0.33076(14) 0.025 Uiso 1 calc R
C3 C 0.0087(2) -0.06889(14) 0.36582(14) 0.0196(5) Uani 1 d .
C4 C -0.0106(2) 0.0066(2) 0.3755(2) 0.0264(6) Uani 1 d .
H4 H -0.0609(2) 0.0198(2) 0.3961(2) 0.032 Uiso 1 calc R
C5 C 0.0435(2) 0.0625(2) 0.3553(2) 0.0315(7) Uani 1 d .
H5 H 0.0285(2) 0.1138(2) 0.3610(2) 0.038 Uiso 1 calc R
C6 C 0.1190(2) 0.0453(2) 0.3270(2) 0.0277(6) Uani 1 d .
H6 H 0.1549(2) 0.0844(2) 0.3131(2) 0.033 Uiso 1 calc R
C7 C 0.3756(2) 0.0513(2) 0.3922(2) 0.0409(8) Uani 1 d .
H7A H 0.3742(2) 0.0825(2) 0.3490(2) 0.061 Uiso 1 calc R
H7B H 0.4431(2) 0.0514(2) 0.4292(2) 0.061 Uiso 1 calc R
H7C H 0.3288(2) 0.0715(2) 0.4153(2) 0.061 Uiso 1 calc R
C8 C 0.4332(2) -0.0844(2) 0.3206(2) 0.0433(8) Uani 1 d .
H8A H 0.4324(2) -0.0544(2) 0.2768(2) 0.065 Uiso 1 calc R
H8B H 0.4171(2) -0.1369(2) 0.3052(2) 0.065 Uiso 1 calc R
H8C H 0.4996(2) -0.0820(2) 0.3589(2) 0.065 Uiso 1 calc R
C9 C 0.3425(2) -0.1047(2) 0.4424(2) 0.0365(7) Uani 1 d .
H9A H 0.3235(2) -0.1565(2) 0.4262(2) 0.055 Uiso 1 calc R
H9B H 0.2957(2) -0.0840(2) 0.4654(2) 0.055 Uiso 1 calc R
H9C H 0.4101(2) -0.1042(2) 0.4793(2) 0.055 Uiso 1 calc R
C10 C -0.0877(2) -0.2473(2) 0.4735(2) 0.0364(7) Uani 1 d .
H10A H -0.1071(2) -0.2097(2) 0.5040(2) 0.055 Uiso 1 calc R
H10B H -0.0566(2) -0.2904(2) 0.5051(2) 0.055 Uiso 1 calc R
H10C H -0.1469(2) -0.2642(2) 0.4326(2) 0.055 Uiso 1 calc R
C11 C 0.1153(2) -0.1748(2) 0.5123(2) 0.0396(8) Uani 1 d .
H11A H 0.1638(2) -0.1523(2) 0.4920(2) 0.059 Uiso 1 calc R
H11B H 0.1453(2) -0.2187(2) 0.5431(2) 0.059 Uiso 1 calc R
H11C H 0.0961(2) -0.1377(2) 0.5434(2) 0.059 Uiso 1 calc R
C12 C 0.0386(2) -0.2772(2) 0.3754(2) 0.0369(7) Uani 1 d .
H12A H 0.0862(2) -0.2554(2) 0.3538(2) 0.055 Uiso 1 calc R
H12B H -0.0209(2) -0.2941(2) 0.3347(2) 0.055 Uiso 1 calc R
H12C H 0.0693(2) -0.3202(2) 0.4072(2) 0.055 Uiso 1 calc R
C13 C 0.3163(2) 0.0396(2) 0.1480(2) 0.0388(8) Uani 1 d .
H13A H 0.3283(2) 0.0499(2) 0.2013(2) 0.058 Uiso 1 calc R
H13B H 0.2783(2) 0.0812(2) 0.1176(2) 0.058 Uiso 1 calc R
H13C H 0.3802(2) 0.0345(2) 0.1394(2) 0.058 Uiso 1 calc R
C14 C 0.2399(3) -0.0475(2) 0.0477(2) 0.0441(8) Uani 1 d .
H14A H 0.2018(3) -0.0945(2) 0.0352(2) 0.066 Uiso 1 calc R
H14B H 0.3032(3) -0.0535(2) 0.0382(2) 0.066 Uiso 1 calc R
H14C H 0.2014(3) -0.0066(2) 0.0164(2) 0.066 Uiso 1 calc R
C15 C 0.3432(2) -0.2227(2) 0.1655(2) 0.0434(8) Uani 1 d .
H15A H 0.3532(2) -0.1846(2) 0.1311(2) 0.065 Uiso 1 calc R
H15B H 0.3200(2) -0.2696(2) 0.1378(2) 0.065 Uiso 1 calc R
H15C H 0.4064(2) -0.2318(2) 0.2061(2) 0.065 Uiso 1 calc R
C16 C 0.2526(3) -0.2511(2) 0.2484(2) 0.0459(8) Uani 1 d .
H16A H 0.2025(3) -0.2318(2) 0.2689(2) 0.069 Uiso 1 calc R
H16B H 0.3151(3) -0.2604(2) 0.2897(2) 0.069 Uiso 1 calc R
H16C H 0.2287(3) -0.2982(2) 0.2214(2) 0.069 Uiso 1 calc R

loop_
_atom_type_symbol
_atom_type_description
_atom_type_scat_dispersion_real
_atom_type_scat_dispersion_imag
_atom_type_scat_source
C C 0.0033 0.0016 'International Tables Vol C Tables 4.2.6.8 and 6.1.1.4'
H H 0.0000 0.0000 'International Tables Vol C Tables 4.2.6.8 and 6.1.1.4'
N N 0.0061 0.0033 'International Tables Vol C Tables 4.2.6.8 and 6.1.1.4'
Si Si 0.0817 0.0704 'International Tables Vol C Tables 4.2.6.8 and 6.1.1.4'
Zr Zr -2.9673 0.5597 'International Tables Vol C Tables 4.2.6.8 and 6.1.1.4'

loop_
_geom_angle_atom_site_label_1
_geom_angle_atom_site_label_2
_geom_angle_atom_site_label_3
_geom_angle
_geom_angle_site_symmetry_1
_geom_angle_site_symmetry_3
N3 Zr N4 105.29(10) . .
N3 Zr N1 109.83(9) . .
N4 Zr N1 108.56(9) . .
N3 Zr N2 110.54(9) . 6_556
N4 Zr N2 102.14(9) . 6_556
N1 Zr N2 119.32(8) . 6_556
N3 Zr C3 108.48(9) . 6_556
N4 Zr C3 128.74(8) . 6_556
N1 Zr C3 94.86(8) . 6_556
N2 Zr C3 29.49(8) 6_556 6_556
N1 Si1 C9 110.00(13) . .
N1 Si1 C7 111.78(13) . .
C9 Si1 C7 108.7(2) . .
N1 Si1 C8 109.80(13) . .
C9 Si1 C8 108.4(2) . .
C7 Si1 C8 108.0(2) . .
N2 Si2 C10 108.91(12) . .
N2 Si2 C12 112.58(13) . .
C10 Si2 C12 108.82(14) . .
N2 Si2 C11 108.52(13) . .
C10 Si2 C11 108.43(15) . .
C12 Si2 C11 109.5(2) . .
C1 N1 Si1 114.3(2) . .
C1 N1 Zr 122.9(2) . .
Si1 N1 Zr 122.23(11) . .
C3 N2 Si2 120.9(2) . .
C3 N2 Zr 103.7(2) . 6_556
Si2 N2 Zr 134.60(12) . 6_556
C13 N3 C14 111.7(2) . .
C13 N3 Zr 130.5(2) . .
C14 N3 Zr 117.5(2) . .
C15 N4 C16 111.2(3) . .
C15 N4 Zr 130.8(2) . .
C16 N4 Zr 117.9(2) . .
C2 C1 C6 118.5(2) . .
C2 C1 N1 120.1(2) . .
C6 C1 N1 121.3(2) . .
C1 C2 C3 122.6(2) . .
C4 C3 C2 117.8(2) . .
C4 C3 N2 120.1(2) . .
C2 C3 N2 122.0(2) . .
C4 C3 Zr 89.0(2) . 6_556
C2 C3 Zr 133.9(2) . 6_556
N2 C3 Zr 46.81(12) . 6_556
C5 C4 C3 120.0(3) . .
C6 C5 C4 121.5(3) . .
C5 C6 C1 119.5(3) . .

loop_
_geom_bond_atom_site_label_1
_geom_bond_atom_site_label_2
_geom_bond_distance
_geom_bond_site_symmetry_2
Zr N3 2.025(2) .
Zr N4 2.036(2) .
Zr N1 2.091(2) .
Zr N2 2.097(2) 6_556
Zr C3 2.794(3) 6_556
Si1 N1 1.741(2) .
Si1 C9 1.852(3) .
Si1 C7 1.859(3) .
Si1 C8 1.859(3) .
Si2 N2 1.736(2) .
Si2 C10 1.857(3) .
Si2 C12 1.865(3) .
Si2 C11 1.868(3) .
N1 C1 1.429(3) .
N2 C3 1.416(3) .
N2 Zr 2.097(2) 6_556
N3 C13 1.452(4) .
N3 C14 1.455(4) .
N4 C15 1.448(4) .
N4 C16 1.451(4) .
C1 C2 1.383(4) .
C1 C6 1.401(4) .
C2 C3 1.401(4) .
C3 C4 1.394(4) .
C3 Zr 2.794(3) 6_556
C4 C5 1.387(4) .
C5 C6 1.383(4) .
